data_4312959
loop_
_publ_author_name
'Renata Dreos'
'Giorgio Nardin'
'Lucio Randaccio'
'Patrizia Siega'
'Giovanni Tauzher'

_publ_section_title
;
 A Guest-Induced Assembly of a Molecular Box from Methylcobaloxime and
 1,4-Phenylenebisboronic Acid
;
_journal_name_full 'Inorganic Chemistry'
_journal_page_first 612
_journal_page_last 617
_journal_paper_doi 10.1021/ic025909s
_journal_volume 42
_journal_year 2003
_chemical_formula_moiety '(C19 H27 B2 Co N5 O6), 0.5(C H4 O), 0.5(H2 O)'
_chemical_formula_sum 'C19.5 H30 B2 Co N5 O7'
_chemical_formula_weight 527.03
_chemical_name_systematic
;
  ?
;
_space_group_IT_number 61
_symmetry_cell_setting orthorhombic
_symmetry_space_group_name_Hall '-P 2ac 2ab'
_symmetry_space_group_name_H-M 'P b c a'
_atom_sites_solution_hydrogens geom
_atom_sites_solution_primary direct
_atom_sites_solution_secondary difmap
_audit_creation_method SHELXL-97
_cell_angle_alpha 90.00
_cell_angle_beta 90.00
_cell_angle_gamma 90.00
_cell_formula_units_Z 8
_cell_length_a 17.665(5)
_cell_length_b 15.695(3)
_cell_length_c 18.077(4)
_cell_measurement_temperature 293(2)
_cell_volume 5012(2)
_computing_structure_refinement 'SHELXL-97 (Sheldrick, 1997)'
_diffrn_ambient_temperature 293(2)
_diffrn_measured_fraction_theta_full 0.987
_diffrn_measured_fraction_theta_max 0.987
_diffrn_radiation_monochromator graphite
_diffrn_radiation_source 'fine-focus sealed tube'
_diffrn_radiation_type MoK\a
_diffrn_radiation_wavelength 0.71073
_diffrn_reflns_av_R_equivalents 0.0000
_diffrn_reflns_av_sigmaI/netI 0.0337
_diffrn_reflns_limit_h_max 21
_diffrn_reflns_limit_h_min 0
_diffrn_reflns_limit_k_max 19
_diffrn_reflns_limit_k_min 0
_diffrn_reflns_limit_l_max 0
_diffrn_reflns_limit_l_min -22
_diffrn_reflns_number 4877
_diffrn_reflns_theta_full 26.02
_diffrn_reflns_theta_max 26.02
_diffrn_reflns_theta_min 3.06
_exptl_absorpt_coefficient_mu 0.733
_exptl_absorpt_correction_type none
_exptl_crystal_density_diffrn 1.397
_exptl_crystal_density_method 'not measured'
_exptl_crystal_F_000 2200
_refine_diff_density_max 0.682
_refine_diff_density_min -0.645
_refine_diff_density_rms 0.074
_refine_ls_extinction_method none
_refine_ls_goodness_of_fit_ref 1.027
_refine_ls_hydrogen_treatment mixed
_refine_ls_matrix_type full
_refine_ls_number_parameters 321
_refine_ls_number_reflns 4877
_refine_ls_number_restraints 0
_refine_ls_restrained_S_all 1.027
_refine_ls_R_factor_all 0.0668
_refine_ls_R_factor_gt 0.0526
_refine_ls_shift/su_max 0.558
_refine_ls_shift/su_mean 0.023
_refine_ls_structure_factor_coef Fsqd
_refine_ls_weighting_details 'calc w=1/[\s^2^(Fo^2^)+(0.1186P)^2^+1.7057P] where P=(Fo^2^+2Fc^2^)/3'
_refine_ls_weighting_scheme calc
_refine_ls_wR_factor_gt 0.1574
_refine_ls_wR_factor_ref 0.1730
_reflns_number_gt 3880
_reflns_number_total 4877
_reflns_threshold_expression >2sigma(I)
_cod_data_source_file ic025909s_1.cif
_cod_data_source_block medib2
_cod_original_cell_volume 5011.9(6)
_cod_original_formula_sum 'C19.50 H30 B2 Co N5 O7'
_cod_database_code 4312959

loop_
_symmetry_equiv_pos_as_xyz
'x, y, z'
'-x+1/2, -y, z+1/2'
'x+1/2, -y+1/2, -z'
'-x, y+1/2, -z+1/2'
'-x, -y, -z'
'x-1/2, y, -z-1/2'
'-x-1/2, y-1/2, z'
'x, -y-1/2, z-1/2'

loop_
_atom_site_label
_atom_site_type_symbol
_atom_site_fract_x
_atom_site_fract_y
_atom_site_fract_z
_atom_site_U_iso_or_equiv
_atom_site_adp_type
_atom_site_occupancy
_atom_site_symmetry_multiplicity
_atom_site_calc_flag
_atom_site_refinement_flags
_atom_site_disorder_assembly
_atom_site_disorder_group
C1 C -0.0682(2) 0.2265(2) 0.6804(2) 0.0641(9) Uani 1 1 d . . .
H1A H -0.0870 0.2574 0.7224 0.096 Uiso 1 1 calc R . .
H1B H -0.0536 0.1702 0.6955 0.096 Uiso 1 1 calc R . .
H1C H -0.1071 0.2228 0.6435 0.096 Uiso 1 1 calc R . .
C2 C -0.00104(19) 0.27190(19) 0.64901(18) 0.0489(7) Uani 1 1 d . . .
C3 C 0.04359(19) 0.23695(19) 0.58753(17) 0.0482(7) Uani 1 1 d . . .
C4 C 0.0271(2) 0.1520(2) 0.5541(2) 0.0618(9) Uani 1 1 d . . .
H4A H 0.0589 0.1435 0.5117 0.093 Uiso 1 1 calc R . .
H4B H -0.0250 0.1498 0.5392 0.093 Uiso 1 1 calc R . .
H4C H 0.0368 0.1081 0.5898 0.093 Uiso 1 1 calc R . .
C5 C 0.2162(2) 0.5959(2) 0.7173(2) 0.0683(10) Uani 1 1 d . . .
H5A H 0.2204 0.6462 0.6873 0.102 Uiso 1 1 calc R . .
H5B H 0.2648 0.5821 0.7377 0.102 Uiso 1 1 calc R . .
H5C H 0.1809 0.6060 0.7567 0.102 Uiso 1 1 calc R . .
C6 C 0.18884(19) 0.52353(19) 0.67081(18) 0.0504(7) Uani 1 1 d . . .
C7 C 0.23285(18) 0.4885(2) 0.60854(18) 0.0501(7) Uani 1 1 d . . .
C8 C 0.3069(2) 0.5257(3) 0.5841(2) 0.0687(10) Uani 1 1 d . . .
H8A H 0.3449 0.5143 0.6207 0.103 Uiso 1 1 calc R . .
H8B H 0.3016 0.5862 0.5779 0.103 Uiso 1 1 calc R . .
H8C H 0.3217 0.5005 0.5379 0.103 Uiso 1 1 calc R . .
C9 C -0.05242(18) 0.5308(2) 0.68881(16) 0.0468(7) Uani 1 1 d . . .
C10 C -0.1223(2) 0.5011(2) 0.6633(2) 0.0584(8) Uani 1 1 d . . .
H10 H -0.1402 0.4490 0.6806 0.070 Uiso 1 1 calc R . .
C11 C 0.1659(2) 0.4538(2) 0.38646(19) 0.0575(8) Uani 1 1 d . . .
H11 H 0.2117 0.4770 0.4020 0.069 Uiso 1 1 calc R . .
C12 C 0.14401(19) 0.3745(2) 0.41453(17) 0.0485(7) Uani 1 1 d . . .
C13 C 0.0761(2) 0.3430(2) 0.38640(19) 0.0603(9) Uani 1 1 d . . .
H13 H 0.0597 0.2893 0.4013 0.072 Uiso 1 1 calc R . .
C14 C -0.0320(2) 0.6111(2) 0.6632(2) 0.0582(8) Uani 1 1 d . . .
H14 H 0.0130 0.6350 0.6799 0.070 Uiso 1 1 calc R . .
C15 C 0.0206(3) 0.4485(3) 0.87606(19) 0.0780(13) Uani 1 1 d . . .
H15A H 0.0272 0.3897 0.8628 0.117 Uiso 1 1 calc R . .
H15B H -0.0063 0.4521 0.9221 0.117 Uiso 1 1 calc R . .
H15C H 0.0692 0.4752 0.8811 0.117 Uiso 1 1 calc R . .
C16 C 0.2367(3) 0.2153(3) 0.3838(2) 0.0840(13) Uani 1 1 d . . .
H16A H 0.1983 0.1766 0.4008 0.126 Uiso 1 1 calc R . .
H16B H 0.2809 0.1837 0.3697 0.126 Uiso 1 1 calc R . .
H16C H 0.2181 0.2467 0.3420 0.126 Uiso 1 1 calc R . .
C17 C 0.1729(2) 0.3203(2) 0.6945(2) 0.0604(9) Uani 1 1 d . . .
H17A H 0.1403 0.2903 0.7281 0.091 Uiso 1 1 calc R . .
H17B H 0.2046 0.3588 0.7219 0.091 Uiso 1 1 calc R . .
H17C H 0.2039 0.2803 0.6682 0.091 Uiso 1 1 calc R . .
C18 C -0.02088(18) 0.42450(19) 0.52326(18) 0.0494(7) Uani 1 1 d . . .
H18 H -0.0373 0.3710 0.5385 0.059 Uiso 1 1 calc R . .
C19 C 0.06494(19) 0.53019(19) 0.52499(17) 0.0492(7) Uani 1 1 d . . .
H19 H 0.1104 0.5536 0.5411 0.059 Uiso 1 1 calc R . .
N1 N 0.02463(15) 0.34500(15) 0.67144(13) 0.0451(6) Uani 1 1 d . . .
N2 N 0.12649(15) 0.48206(16) 0.68203(14) 0.0464(6) Uani 1 1 d . . .
N3 N 0.20063(15) 0.42273(16) 0.57866(13) 0.0457(6) Uani 1 1 d . . .
N4 N 0.09832(15) 0.28617(16) 0.56814(13) 0.0454(6) Uani 1 1 d . . .
N5 N 0.04482(14) 0.45423(14) 0.54933(13) 0.0417(5) Uani 1 1 d . . .
O1 O -0.00781(14) 0.38072(13) 0.73229(12) 0.0527(6) Uani 1 1 d . . .
O2 O 0.08337(13) 0.50481(14) 0.74098(12) 0.0515(5) Uani 1 1 d . . .
O3 O 0.23945(13) 0.38116(14) 0.52428(12) 0.0520(5) Uani 1 1 d . . .
O4 O 0.14852(13) 0.25711(13) 0.51667(12) 0.0515(5) Uani 1 1 d . . .
O5 O -0.02158(15) 0.49071(15) 0.81990(12) 0.0578(6) Uani 1 1 d . . .
O6 O 0.25545(14) 0.27251(16) 0.44137(13) 0.0602(6) Uani 1 1 d . . .
Co Co 0.10982(2) 0.38663(2) 0.62223(2) 0.04164(17) Uani 1 1 d . . .
B1 B -0.0001(2) 0.4770(2) 0.7448(2) 0.0497(8) Uani 1 1 d . . .
B2 B 0.1954(2) 0.3227(2) 0.4727(2) 0.0506(8) Uani 1 1 d . . .
O1W O 0.3328(7) 0.1940(7) 0.5522(6) 0.056(3) Uiso 0.25 1 d P . .
O2W O 0.3612(8) 0.2153(9) 0.5516(7) 0.066(3) Uiso 0.25 1 d P . .
O1ME O 0.3768(4) 0.2653(4) 0.5918(4) 0.0791(15) Uiso 0.50 1 d P . .
C1ME C 0.3765(6) 0.2294(7) 0.5221(6) 0.078(3) Uiso 0.50 1 d P . .

loop_
_atom_site_aniso_label
_atom_site_aniso_U_11
_atom_site_aniso_U_22
_atom_site_aniso_U_33
_atom_site_aniso_U_23
_atom_site_aniso_U_13
_atom_site_aniso_U_12
C1 0.066(2) 0.061(2) 0.066(2) 0.0072(17) 0.0061(17) -0.0106(17)
C2 0.0527(18) 0.0419(14) 0.0521(16) 0.0069(14) -0.0020(14) 0.0025(13)
C3 0.0548(19) 0.0422(15) 0.0475(16) 0.0059(13) -0.0059(14) 0.0009(13)
C4 0.068(2) 0.0471(17) 0.070(2) -0.0063(16) -0.0054(18) -0.0016(16)
C5 0.063(2) 0.060(2) 0.082(3) -0.0192(19) -0.011(2) -0.0073(17)
C6 0.0479(17) 0.0479(15) 0.0553(17) -0.0023(14) -0.0097(14) 0.0014(13)
C7 0.0426(17) 0.0518(17) 0.0559(17) 0.0011(14) -0.0055(13) 0.0013(13)
C8 0.055(2) 0.070(2) 0.081(3) -0.004(2) 0.0016(19) -0.0135(18)
C9 0.0491(17) 0.0487(15) 0.0427(15) -0.0028(13) 0.0030(12) 0.0017(13)
C10 0.056(2) 0.0550(19) 0.064(2) 0.0085(16) -0.0015(15) -0.0037(15)
C11 0.0516(19) 0.0602(19) 0.061(2) 0.0058(15) -0.0063(15) -0.0041(15)
C12 0.0473(18) 0.0543(17) 0.0440(16) -0.0022(13) 0.0012(13) 0.0015(14)
C13 0.066(2) 0.0525(19) 0.062(2) 0.0094(15) -0.0158(17) -0.0062(17)
C14 0.057(2) 0.0580(19) 0.0593(19) 0.0039(15) -0.0118(16) -0.0040(15)
C15 0.110(4) 0.076(3) 0.049(2) 0.0074(17) -0.002(2) 0.031(2)
C16 0.075(3) 0.092(3) 0.085(3) -0.035(2) 0.005(2) 0.007(2)
C17 0.064(2) 0.0584(19) 0.0585(19) 0.0106(16) -0.0118(16) 0.0090(16)
C18 0.0485(18) 0.0421(15) 0.0576(17) 0.0070(14) -0.0112(14) -0.0056(13)
C19 0.0497(18) 0.0448(15) 0.0529(17) 0.0048(13) -0.0073(13) -0.0065(13)
N1 0.0507(15) 0.0425(12) 0.0421(13) 0.0038(10) -0.0015(10) 0.0052(11)
N2 0.0462(14) 0.0492(13) 0.0438(13) 0.0001(11) -0.0049(11) 0.0044(11)
N3 0.0442(14) 0.0490(13) 0.0437(13) -0.0002(11) -0.0055(10) 0.0059(11)
N4 0.0495(15) 0.0442(13) 0.0424(13) 0.0026(10) -0.0011(10) 0.0072(11)
N5 0.0431(13) 0.0403(12) 0.0416(12) -0.0014(10) -0.0015(10) 0.0018(10)
O1 0.0633(15) 0.0481(12) 0.0468(12) 0.0013(9) 0.0076(10) 0.0021(10)
O2 0.0510(13) 0.0535(12) 0.0499(11) -0.0065(10) -0.0028(10) 0.0045(10)
O3 0.0433(12) 0.0619(13) 0.0507(12) -0.0066(10) -0.0013(9) 0.0059(10)
O4 0.0577(14) 0.0466(11) 0.0503(11) -0.0027(9) 0.0034(10) 0.0085(10)
O5 0.0710(16) 0.0580(13) 0.0443(12) 0.0018(10) 0.0028(10) 0.0118(11)
O6 0.0576(14) 0.0661(14) 0.0570(13) -0.0126(11) 0.0005(11) 0.0130(11)
Co 0.0441(3) 0.0389(3) 0.0420(3) 0.00139(15) -0.00387(15) 0.00236(15)
B1 0.057(2) 0.0471(18) 0.0448(17) 0.0009(15) 0.0036(15) 0.0037(16)
B2 0.047(2) 0.057(2) 0.0481(18) -0.0023(16) -0.0005(15) 0.0079(15)

loop_
_atom_type_symbol
_atom_type_description
_atom_type_scat_dispersion_real
_atom_type_scat_dispersion_imag
_atom_type_scat_source
C C 0.0033 0.0016 'International Tables Vol C Tables 4.2.6.8 and 6.1.1.4'
N N 0.0061 0.0033 'International Tables Vol C Tables 4.2.6.8 and 6.1.1.4'
O O 0.0106 0.0060 'International Tables Vol C Tables 4.2.6.8 and 6.1.1.4'
Co Co 0.3494 0.9721 'International Tables Vol C Tables 4.2.6.8 and 6.1.1.4'
B B 0.0013 0.0007 'International Tables Vol C Tables 4.2.6.8 and 6.1.1.4'
H H 0.0000 0.0000 'International Tables Vol C Tables 4.2.6.8 and 6.1.1.4'

loop_
_geom_angle_atom_site_label_1
_geom_angle_atom_site_label_2
_geom_angle_atom_site_label_3
_geom_angle
_geom_angle_site_symmetry_1
_geom_angle_site_symmetry_3
_geom_angle_publ_flag
N1 C2 C3 112.3(3) . . ?
N1 C2 C1 125.4(3) . . ?
C3 C2 C1 122.3(3) . . ?
N4 C3 C2 112.7(3) . . ?
N4 C3 C4 124.9(3) . . ?
C2 C3 C4 122.4(3) . . ?
N2 C6 C7 112.4(3) . . ?
N2 C6 C5 124.7(3) . . ?
C7 C6 C5 122.9(3) . . ?
N3 C7 C6 112.5(3) . . ?
N3 C7 C8 124.8(3) . . ?
C6 C7 C8 122.7(3) . . ?
C14 C9 C10 114.9(3) . . ?
C14 C9 B1 122.4(3) . . ?
C10 C9 B1 122.7(3) . . ?
C11 C10 C9 122.4(3) 5_566 . ?
C10 C11 C12 122.6(3) 5_566 . ?
C13 C12 C11 115.0(3) . . ?
C13 C12 B2 123.0(3) . . ?
C11 C12 B2 122.1(3) . . ?
C14 C13 C12 122.2(3) 5_566 . ?
C13 C14 C9 122.7(3) 5_566 . ?
N5 C18 C19 122.5(3) . 5_566 ?
N5 C19 C18 121.9(3) . 5_566 ?
C2 N1 O1 118.0(3) . . ?
C2 N1 Co 116.2(2) . . ?
O1 N1 Co 125.49(19) . . ?
C6 N2 O2 117.9(3) . . ?
C6 N2 Co 116.5(2) . . ?
O2 N2 Co 125.2(2) . . ?
C7 N3 O3 117.4(3) . . ?
C7 N3 Co 116.2(2) . . ?
O3 N3 Co 126.0(2) . . ?
C3 N4 O4 118.3(3) . . ?
C3 N4 Co 116.5(2) . . ?
O4 N4 Co 124.7(2) . . ?
C19 N5 C18 115.6(3) . . ?
C19 N5 Co 122.2(2) . . ?
C18 N5 Co 122.3(2) . . ?
N1 O1 B1 119.2(2) . . ?
N2 O2 B1 119.9(2) . . ?
N3 O3 B2 118.2(2) . . ?
N4 O4 B2 118.5(2) . . ?
C15 O5 B1 118.0(3) . . ?
C16 O6 B2 117.7(3) . . ?
N1 Co N4 82.31(11) . . ?
N1 Co N2 97.57(11) . . ?
N4 Co N2 175.13(11) . . ?
N1 Co N3 174.89(10) . . ?
N4 Co N3 97.37(11) . . ?
N2 Co N3 82.31(11) . . ?
N1 Co C17 87.46(13) . . ?
N4 Co C17 87.92(13) . . ?
N2 Co C17 87.21(13) . . ?
N3 Co C17 87.43(13) . . ?
N1 Co N5 92.07(10) . . ?
N4 Co N5 92.27(10) . . ?
N2 Co N5 92.60(10) . . ?
N3 Co N5 93.04(10) . . ?
C17 Co N5 179.47(13) . . ?
O5 B1 O1 105.3(3) . . ?
O5 B1 O2 104.8(3) . . ?
O1 B1 O2 111.0(3) . . ?
O5 B1 C9 111.5(3) . . ?
O1 B1 C9 111.9(3) . . ?
O2 B1 C9 112.0(3) . . ?
O6 B2 O3 101.2(3) . . ?
O6 B2 O4 103.5(3) . . ?
O3 B2 O4 111.2(3) . . ?
O6 B2 C12 115.8(3) . . ?
O3 B2 C12 112.6(3) . . ?
O4 B2 C12 111.8(3) . . ?
O2W O1W C1ME 28.8(17) . . ?
O2W O1W O1ME 35.5(17) . . ?
C1ME O1W O1ME 60.4(8) . . ?
O1W O2W C1ME 124(3) . . ?
O1W O2W O1ME 126(2) . . ?
C1ME O2W O1ME 101(2) . . ?
O2W O1ME C1ME 27.0(8) . . ?
O2W O1ME O1W 18.4(9) . . ?
C1ME O1ME O1W 43.7(7) . . ?
O2W C1ME O1W 27.0(17) . . ?
O2W C1ME O1ME 51.7(17) . . ?
O1W C1ME O1ME 75.9(9) . . ?

loop_
_geom_bond_atom_site_label_1
_geom_bond_atom_site_label_2
_geom_bond_distance
_geom_bond_site_symmetry_2
_geom_bond_publ_flag
C1 C2 1.495(5) . ?
C2 N1 1.299(4) . ?
C2 C3 1.469(5) . ?
C3 N4 1.286(4) . ?
C3 C4 1.492(4) . ?
C5 C6 1.493(4) . ?
C6 N2 1.295(4) . ?
C6 C7 1.474(5) . ?
C7 N3 1.297(4) . ?
C7 C8 1.499(5) . ?
C9 C14 1.390(4) . ?
C9 C10 1.398(5) . ?
C9 B1 1.609(5) . ?
C10 C11 1.380(5) 5_566 ?
C11 C10 1.380(5) 5_566 ?
C11 C12 1.398(5) . ?
C12 C13 1.395(5) . ?
C12 B2 1.609(5) . ?
C13 C14 1.389(5) 5_566 ?
C14 C13 1.389(5) 5_566 ?
C15 O5 1.423(4) . ?
C16 O6 1.414(4) . ?
C17 Co 2.008(3) . ?
C18 N5 1.337(4) . ?
C18 C19 1.368(4) 5_566 ?
C19 N5 1.320(4) . ?
C19 C18 1.368(4) 5_566 ?
N1 O1 1.361(3) . ?
N1 Co 1.866(3) . ?
N2 O2 1.358(3) . ?
N2 Co 1.870(3) . ?
N3 O3 1.365(3) . ?
N3 Co 1.875(3) . ?
N4 O4 1.364(3) . ?
N4 Co 1.866(3) . ?
N5 Co 2.045(2) . ?
O1 B1 1.534(4) . ?
O2 B1 1.539(5) . ?
O3 B2 1.522(4) . ?
O4 B2 1.542(4) . ?
O5 B1 1.427(4) . ?
O6 B2 1.439(4) . ?
O1W O2W 0.603(15) . ?
O1W C1ME 1.097(16) . ?
O1W O1ME 1.539(13) . ?
O2W C1ME 0.638(15) . ?
O2W O1ME 1.105(13) . ?
O1ME C1ME 1.381(12) . ?

loop_
_geom_torsion_atom_site_label_1
_geom_torsion_atom_site_label_2
_geom_torsion_atom_site_label_3
_geom_torsion_atom_site_label_4
_geom_torsion
_geom_torsion_site_symmetry_1
_geom_torsion_site_symmetry_2
_geom_torsion_site_symmetry_3
_geom_torsion_site_symmetry_4
_geom_torsion_publ_flag
N1 C2 C3 N4 -0.6(4) . . . . ?
C1 C2 C3 N4 179.2(3) . . . . ?
N1 C2 C3 C4 177.6(3) . . . . ?
C1 C2 C3 C4 -2.6(5) . . . . ?
N2 C6 C7 N3 -1.0(4) . . . . ?
C5 C6 C7 N3 176.1(3) . . . . ?
N2 C6 C7 C8 179.5(3) . . . . ?
C5 C6 C7 C8 -3.4(5) . . . . ?
C14 C9 C10 C11 3.2(5) . . . 5_566 ?
B1 C9 C10 C11 -177.9(3) . . . 5_566 ?
C10 C11 C12 C13 2.2(5) 5_566 . . . ?
C10 C11 C12 B2 -179.9(3) 5_566 . . . ?
C11 C12 C13 C14 -2.8(5) . . . 5_566 ?
B2 C12 C13 C14 179.3(3) . . . 5_566 ?
C10 C9 C14 C13 -2.6(5) . . . 5_566 ?
B1 C9 C14 C13 178.5(3) . . . 5_566 ?
C3 C2 N1 O1 -174.5(2) . . . . ?
C1 C2 N1 O1 5.7(5) . . . . ?
C3 C2 N1 Co -0.4(3) . . . . ?
C1 C2 N1 Co 179.8(3) . . . . ?
C7 C6 N2 O2 175.8(2) . . . . ?
C5 C6 N2 O2 -1.3(5) . . . . ?
C7 C6 N2 Co 3.3(4) . . . . ?
C5 C6 N2 Co -173.7(3) . . . . ?
C6 C7 N3 O3 -174.9(2) . . . . ?
C8 C7 N3 O3 4.6(5) . . . . ?
C6 C7 N3 Co -1.8(3) . . . . ?
C8 C7 N3 Co 177.7(3) . . . . ?
C2 C3 N4 O4 173.5(2) . . . . ?
C4 C3 N4 O4 -4.6(5) . . . . ?
C2 C3 N4 Co 1.4(3) . . . . ?
C4 C3 N4 Co -176.8(3) . . . . ?
C18 C19 N5 C18 0.5(5) 5_566 . . . ?
C18 C19 N5 Co -179.4(2) 5_566 . . . ?
C19 C18 N5 C19 -0.5(5) 5_566 . . . ?
C19 C18 N5 Co 179.4(2) 5_566 . . . ?
C2 N1 O1 B1 -158.7(3) . . . . ?
Co N1 O1 B1 27.8(4) . . . . ?
C6 N2 O2 B1 162.5(3) . . . . ?
Co N2 O2 B1 -25.7(3) . . . . ?
C7 N3 O3 B2 -161.5(3) . . . . ?
Co N3 O3 B2 26.1(3) . . . . ?
C3 N4 O4 B2 158.3(3) . . . . ?
Co N4 O4 B2 -30.2(3) . . . . ?
C2 N1 Co N4 0.9(2) . . . . ?
O1 N1 Co N4 174.5(2) . . . . ?
C2 N1 Co N2 -174.2(2) . . . . ?
O1 N1 Co N2 -0.6(2) . . . . ?
C2 N1 Co N3 -85.9(12) . . . . ?
O1 N1 Co N3 87.7(12) . . . . ?
C2 N1 Co C17 -87.4(2) . . . . ?
O1 N1 Co C17 86.2(2) . . . . ?
C2 N1 Co N5 92.9(2) . . . . ?
O1 N1 Co N5 -93.5(2) . . . . ?
C3 N4 Co N1 -1.3(2) . . . . ?
O4 N4 Co N1 -172.9(2) . . . . ?
C3 N4 Co N2 87.7(14) . . . . ?
O4 N4 Co N2 -83.9(14) . . . . ?
C3 N4 Co N3 173.6(2) . . . . ?
O4 N4 Co N3 2.0(2) . . . . ?
C3 N4 Co C17 86.5(2) . . . . ?
O4 N4 Co C17 -85.2(2) . . . . ?
C3 N4 Co N5 -93.0(2) . . . . ?
O4 N4 Co N5 95.3(2) . . . . ?
C6 N2 Co N1 171.4(2) . . . . ?
O2 N2 Co N1 -0.4(2) . . . . ?
C6 N2 Co N4 83.1(14) . . . . ?
O2 N2 Co N4 -88.7(14) . . . . ?
C6 N2 Co N3 -3.4(2) . . . . ?
O2 N2 Co N3 -175.3(2) . . . . ?
C6 N2 Co C17 84.4(3) . . . . ?
O2 N2 Co C17 -87.5(2) . . . . ?
C6 N2 Co N5 -96.1(2) . . . . ?
O2 N2 Co N5 92.0(2) . . . . ?
C7 N3 Co N1 -86.2(12) . . . . ?
O3 N3 Co N1 86.3(12) . . . . ?
C7 N3 Co N4 -172.3(2) . . . . ?
O3 N3 Co N4 0.2(2) . . . . ?
C7 N3 Co N2 2.8(2) . . . . ?
O3 N3 Co N2 175.3(2) . . . . ?
C7 N3 Co C17 -84.7(2) . . . . ?
O3 N3 Co C17 87.8(2) . . . . ?
C7 N3 Co N5 95.0(2) . . . . ?
O3 N3 Co N5 -92.5(2) . . . . ?
C19 N5 Co N1 142.7(3) . . . . ?
C18 N5 Co N1 -37.2(3) . . . . ?
C19 N5 Co N4 -134.9(3) . . . . ?
C18 N5 Co N4 45.2(3) . . . . ?
C19 N5 Co N2 45.1(3) . . . . ?
C18 N5 Co N2 -134.8(3) . . . . ?
C19 N5 Co N3 -37.4(3) . . . . ?
C18 N5 Co N3 142.7(3) . . . . ?
C19 N5 Co C17 115(14) . . . . ?
C18 N5 Co C17 -65(14) . . . . ?
C15 O5 B1 O1 59.5(4) . . . . ?
C15 O5 B1 O2 -57.6(4) . . . . ?
C15 O5 B1 C9 -178.9(3) . . . . ?
N1 O1 B1 O5 -165.3(3) . . . . ?
N1 O1 B1 O2 -52.5(4) . . . . ?
N1 O1 B1 C9 73.4(4) . . . . ?
N2 O2 B1 O5 164.8(2) . . . . ?
N2 O2 B1 O1 51.6(4) . . . . ?
N2 O2 B1 C9 -74.2(3) . . . . ?
C14 C9 B1 O5 93.9(4) . . . . ?
C10 C9 B1 O5 -84.9(4) . . . . ?
C14 C9 B1 O1 -148.4(3) . . . . ?
C10 C9 B1 O1 32.8(4) . . . . ?
C14 C9 B1 O2 -23.1(4) . . . . ?
C10 C9 B1 O2 158.1(3) . . . . ?
C16 O6 B2 O3 -173.7(3) . . . . ?
C16 O6 B2 O4 71.1(4) . . . . ?
C16 O6 B2 C12 -51.6(5) . . . . ?
N3 O3 B2 O6 -162.5(2) . . . . ?
N3 O3 B2 O4 -53.2(3) . . . . ?
N3 O3 B2 C12 73.2(3) . . . . ?
N4 O4 B2 O6 163.8(2) . . . . ?
N4 O4 B2 O3 55.9(3) . . . . ?
N4 O4 B2 C12 -70.9(3) . . . . ?
C13 C12 B2 O6 94.5(4) . . . . ?
C11 C12 B2 O6 -83.2(4) . . . . ?
C13 C12 B2 O3 -149.7(3) . . . . ?
C11 C12 B2 O3 32.6(4) . . . . ?
C13 C12 B2 O4 -23.6(4) . . . . ?
C11 C12 B2 O4 158.6(3) . . . . ?
O1ME O1W O2W C1ME -142(5) . . . . ?
C1ME O1W O2W O1ME 142(5) . . . . ?
O1W O2W O1ME C1ME -149(4) . . . . ?
C1ME O2W O1ME O1W 149(4) . . . . ?
C1ME O1W O1ME O2W -20(3) . . . . ?
O2W O1W O1ME C1ME 20(3) . . . . ?
O1ME O2W C1ME O1W -150(4) . . . . ?
O1W O2W C1ME O1ME 150(4) . . . . ?
O1ME O1W C1ME O2W 24(3) . . . . ?
O2W O1W C1ME O1ME -24(3) . . . . ?
O1W O1ME C1ME O2W -14(2) . . . . ?
O2W O1ME C1ME O1W 14(2) . . . . ?
